data_7011816
loop_
_publ_author_name
'van Poppel, Laura H.'
'Bott, Simon G.'
'Barron, Andrew R.'

_publ_section_title
;
 1,4-Dioxobenzene compounds of aluminium
;
_journal_issue 17
_journal_name_full 'Journal of the Chemical Society, Dalton Transactions'
_journal_page_first 3327
_journal_paper_doi 10.1039/b204281a
_journal_year 2002
_chemical_formula_sum 'C0.65 H1.22 Al0.04 O0.09'
_chemical_formula_weight 11.62
_chemical_name_systematic
; 
? 
;
_space_group_IT_number 14
_symmetry_space_group_name_Hall '-P 2yn'
_symmetry_space_group_name_H-M 'P 1 21/n 1'
_atom_sites_solution_hydrogens geom
_atom_sites_solution_primary direct
_atom_sites_solution_secondary difmap
_audit_creation_method SHELXL
_cell_angle_alpha 90.00
_cell_angle_beta 104.67(3)
_cell_angle_gamma 90.00
_cell_formula_units_Z 92
_cell_length_a 8.455(2)
_cell_length_b 12.306(3)
_cell_length_c 16.489(3)
_cell_measurement_temperature 293(2)
_cell_volume 1659.7(7)
_computing_structure_refinement 'SHELXL-93 (Sheldrick, 1993)'
_computing_structure_solution 'SHELXS-86 (Sheldrick, 1990)'
_diffrn_ambient_temperature 293(2)
_diffrn_radiation_monochromator graphite
_diffrn_radiation_source 'fine-focus sealed tube'
_diffrn_radiation_type MoK\a
_diffrn_radiation_wavelength 0.71073
_diffrn_reflns_av_R_equivalents 0.0482
_diffrn_reflns_av_sigmaI/netI 0.0508
_diffrn_reflns_limit_h_max 8
_diffrn_reflns_limit_h_min -7
_diffrn_reflns_limit_k_max 5
_diffrn_reflns_limit_k_min -13
_diffrn_reflns_limit_l_max 15
_diffrn_reflns_limit_l_min -18
_diffrn_reflns_number 4275
_diffrn_reflns_theta_max 23.33
_diffrn_reflns_theta_min 2.09
_exptl_absorpt_coefficient_mu 0.117
_exptl_crystal_density_diffrn 1.070
_exptl_crystal_F_000 588
_refine_diff_density_max 0.287
_refine_diff_density_min -0.228
_refine_diff_density_rms 0.051
_refine_ls_extinction_method none
_refine_ls_goodness_of_fit_all 0.991
_refine_ls_goodness_of_fit_obs 1.125
_refine_ls_matrix_type full
_refine_ls_number_parameters 163
_refine_ls_number_reflns 2107
_refine_ls_number_restraints 0
_refine_ls_restrained_S_all 0.991
_refine_ls_restrained_S_obs 1.125
_refine_ls_R_factor_all 0.0802
_refine_ls_R_factor_obs 0.0604
_refine_ls_shift/esd_max 0.004
_refine_ls_shift/esd_mean 0.001
_refine_ls_structure_factor_coef Fsqd
_refine_ls_weighting_details 'w=1/[\s^2^(Fo^2^)+(0.1176P)^2^+0.0000P] where P=(Fo^2^+2Fc^2^)/3'
_refine_ls_weighting_scheme calc
_refine_ls_wR_factor_all 0.1848
_refine_ls_wR_factor_obs 0.1712
_reflns_number_observed 1444
_reflns_number_total 2107
_reflns_observed_criterion >2sigma(I)
_cod_data_source_file b204281a.txt
_cod_data_source_block arb
_cod_depositor_comments
;
The following automatic conversions were performed:

'_refine_ls_weighting_scheme' value 'calc
w=1/[\s^2^(Fo^2^)+(0.1176P)^2^+0.0000P] where P=(Fo^2^+2Fc^2^)/3' was
changed to 'calc'. New tag '_refine_ls_weighting_details' was
created. The value of the new tag was set to
'w=1/[\s^2^(Fo^2^)+(0.1176P)^2^+0.0000P] where P=(Fo^2^+2Fc^2^)/3'.

Automatic conversion script
Id: cif_fix_values 3143 2015-03-26 13:38:13Z robertas 
;
_cod_original_cell_volume 1659.7(6)
_cod_database_code 7011816

loop_
_symmetry_equiv_pos_as_xyz
'x, y, z'
'-x+1/2, y+1/2, -z+1/2'
'-x, -y, -z'
'x-1/2, -y-1/2, z-1/2'

loop_
_atom_site_aniso_label
_atom_site_aniso_U_11
_atom_site_aniso_U_22
_atom_site_aniso_U_33
_atom_site_aniso_U_23
_atom_site_aniso_U_13
_atom_site_aniso_U_12
Al1 0.0445(8) 0.0582(6) 0.0482(7) 0.0098(4) 0.0088(6) 0.0083(5)
O1 0.042(2) 0.078(2) 0.075(2) 0.0218(13) 0.0092(14) 0.0218(12)
O2 0.059(2) 0.080(2) 0.069(2) 0.0208(13) 0.0264(15) 0.0251(13)
C1 0.051(3) 0.073(2) 0.050(2) -0.001(2) 0.017(2) 0.018(2)
C2 0.040(3) 0.051(2) 0.052(2) 0.0074(15) 0.007(2) 0.007(2)
C3 0.057(3) 0.080(2) 0.038(2) 0.005(2) 0.008(2) 0.013(2)
C4 0.088(4) 0.083(2) 0.063(3) 0.012(2) 0.035(3) 0.013(2)
C5 0.099(4) 0.132(4) 0.089(4) -0.004(3) 0.045(3) 0.023(3)
C6 0.114(5) 0.189(6) 0.099(4) -0.003(4) 0.043(4) 0.070(4)
C7 0.116(5) 0.187(6) 0.150(5) 0.080(4) 0.079(4) 0.107(4)
C11 0.063(3) 0.074(2) 0.063(3) 0.006(2) -0.001(2) 0.011(2)
C12 0.154(5) 0.196(6) 0.071(3) -0.034(4) 0.023(4) 0.007(5)
C13 0.133(6) 0.178(6) 0.121(5) -0.039(4) -0.063(5) 0.075(5)
C14 0.221(8) 0.131(5) 0.112(5) 0.007(4) -0.043(5) -0.082(5)
C21 0.067(3) 0.072(2) 0.073(3) 0.014(2) 0.012(2) -0.006(2)
C22 0.112(4) 0.074(3) 0.130(4) 0.038(3) 0.013(3) -0.005(3)
C23 0.110(4) 0.098(3) 0.100(4) -0.002(3) -0.005(3) -0.037(3)
C24 0.091(4) 0.122(4) 0.146(5) 0.022(3) 0.052(4) -0.019(3)

loop_
_atom_site_label
_atom_site_type_symbol
_atom_site_fract_x
_atom_site_fract_y
_atom_site_fract_z
_atom_site_U_iso_or_equiv
_atom_site_thermal_displace_type
_atom_site_occupancy
_atom_site_calc_flag
_atom_site_refinement_flags
_atom_site_disorder_group
Al1 Al 0.07890(13) 0.19704(8) 0.38256(6) 0.0508(4) Uani 1 d . .
O1 O 0.1978(3) 0.0943(2) 0.4368(2) 0.0662(8) Uani 1 d . .
O2 O -0.0560(3) 0.2163(2) 0.4579(2) 0.0675(8) Uani 1 d . .
C1 C 0.4145(4) 0.0422(3) 0.5527(2) 0.0574(10) Uani 1 d . .
H1A H 0.3585(4) 0.0712(3) 0.5895(2) 0.069 Uiso 1 d R .
C2 C 0.3471(4) 0.0499(2) 0.4674(2) 0.0489(9) Uani 1 d . .
C3 C 0.4363(4) 0.0077(3) 0.4157(2) 0.0591(10) Uani 1 d . .
H3A H 0.3951(4) 0.0130(3) 0.3579(2) 0.071 Uiso 1 d R .
C4 C -0.0332(5) 0.1632(3) 0.5389(2) 0.0750(12) Uani 1 d . .
H4A H 0.0804(5) 0.1667(3) 0.5703(2) 0.090 Uiso 1 calc R .
H4B H -0.0662(5) 0.0876(3) 0.5319(2) 0.090 Uiso 1 calc R .
C5 C -0.1391(7) 0.2244(4) 0.5831(3) 0.103(2) Uani 1 d . .
H5A H -0.1930(7) 0.1749(4) 0.6132(3) 0.123 Uiso 1 calc R .
H5B H -0.0744(7) 0.2756(4) 0.6227(3) 0.123 Uiso 1 calc R .
C6 C -0.2563(8) 0.2802(6) 0.5195(4) 0.131(2) Uani 1 d . .
H6A H -0.2805(8) 0.3506(6) 0.5401(4) 0.157 Uiso 1 calc R .
H6B H -0.3569(8) 0.2387(6) 0.5037(4) 0.157 Uiso 1 calc R .
C7 C -0.1896(7) 0.2938(5) 0.4488(4) 0.143(3) Uani 1 d . .
H7A H -0.1494(7) 0.3674(5) 0.4471(4) 0.172 Uiso 1 calc R .
H7B H -0.2726(7) 0.2800(5) 0.3973(4) 0.172 Uiso 1 calc R .
C11 C -0.0636(5) 0.1434(3) 0.2758(2) 0.0700(11) Uani 1 d . .
C12 C 0.0389(8) 0.1360(6) 0.2111(3) 0.141(2) Uani 1 d . .
H12A H 0.0761(8) 0.2072(6) 0.2009(3) 0.212 Uiso 1 d R .
H12B H -0.0269(8) 0.1064(6) 0.1597(3) 0.212 Uiso 1 d R .
H12C H 0.1315(8) 0.0896(6) 0.2323(3) 0.212 Uiso 1 d R .
C13 C -0.2072(8) 0.2144(5) 0.2337(4) 0.161(3) Uani 1 d . .
H13A H -0.1693(8) 0.2866(5) 0.2271(4) 0.242 Uiso 1 d R .
H13B H -0.2840(8) 0.2167(5) 0.2677(4) 0.242 Uiso 1 d R .
H13C H -0.2593(8) 0.1848(5) 0.1797(4) 0.242 Uiso 1 d R .
C14 C -0.1184(9) 0.0292(5) 0.2855(4) 0.170(3) Uani 1 d . .
H14A H -0.0254(9) -0.0148(5) 0.3112(4) 0.255 Uiso 1 d R .
H14B H -0.1708(9) 0.0000(5) 0.2314(4) 0.255 Uiso 1 d R .
H14C H -0.1941(9) 0.0293(5) 0.3202(4) 0.255 Uiso 1 d R .
C21 C 0.2003(5) 0.3355(3) 0.3851(3) 0.0717(12) Uani 1 d . .
C22 C 0.0997(6) 0.4305(3) 0.3393(3) 0.109(2) Uani 1 d . .
H22A H 0.0510(6) 0.4103(3) 0.2822(3) 0.163 Uiso 1 d R .
H22B H 0.1696(6) 0.4922(3) 0.3405(3) 0.163 Uiso 1 d R .
H22C H 0.0154(6) 0.4486(3) 0.3665(3) 0.163 Uiso 1 d R .
C23 C 0.2751(6) 0.3683(4) 0.4761(3) 0.108(2) Uani 1 d . .
H23A H 0.3399(6) 0.3094(4) 0.5052(3) 0.162 Uiso 1 d R .
H23B H 0.1894(6) 0.3850(4) 0.5027(3) 0.162 Uiso 1 d R .
H23C H 0.3430(6) 0.4311(4) 0.4775(3) 0.162 Uiso 1 d R .
C24 C 0.3391(6) 0.3146(4) 0.3438(4) 0.116(2) Uani 1 d . .
H24A H 0.2948(6) 0.2940(4) 0.2863(4) 0.173 Uiso 1 d R .
H24B H 0.4071(6) 0.2571(4) 0.3729(4) 0.173 Uiso 1 d R .
H24C H 0.4031(6) 0.3794(4) 0.3461(4) 0.173 Uiso 1 d R .

loop_
_atom_type_symbol
_atom_type_description
_atom_type_scat_dispersion_real
_atom_type_scat_dispersion_imag
_atom_type_scat_source
C C 0.0033 0.0016 'International Tables Vol C Tables 4.2.6.8 and 6.1.1.4'
H H 0.0000 0.0000 'International Tables Vol C Tables 4.2.6.8 and 6.1.1.4'
O O 0.0106 0.0060 'International Tables Vol C Tables 4.2.6.8 and 6.1.1.4'
Al Al 0.0645 0.0514 'International Tables Vol C Tables 4.2.6.8 and 6.1.1.4'

loop_
_geom_angle_atom_site_label_1
_geom_angle_atom_site_label_2
_geom_angle_atom_site_label_3
_geom_angle
_geom_angle_site_symmetry_1
_geom_angle_site_symmetry_3
_geom_angle_publ_flag
O1 Al1 O2 96.89(11) . . ?
O1 Al1 C11 111.21(15) . . ?
O2 Al1 C11 107.0(2) . . ?
O1 Al1 C21 112.9(2) . . ?
O2 Al1 C21 105.8(2) . . ?
C11 Al1 C21 120.0(2) . . ?
C2 O1 Al1 149.4(2) . . ?
C4 O2 C7 107.9(3) . . ?
C4 O2 Al1 125.6(2) . . ?
C7 O2 Al1 126.3(2) . . ?
C2 C1 C3 121.1(3) . 3_656 ?
O1 C2 C3 121.8(3) . . ?
O1 C2 C1 121.0(3) . . ?
C3 C2 C1 117.2(3) . . ?
C2 C3 C1 121.7(3) . 3_656 ?
O2 C4 C5 105.3(3) . . ?
C6 C5 C4 106.1(4) . . ?
C5 C6 C7 108.2(4) . . ?
C6 C7 O2 107.2(4) . . ?
C14 C11 C13 110.9(5) . . ?
C14 C11 C12 105.2(5) . . ?
C13 C11 C12 104.1(4) . . ?
C14 C11 Al1 110.6(3) . . ?
C13 C11 Al1 116.9(3) . . ?
C12 C11 Al1 108.3(3) . . ?
C24 C21 C23 108.1(4) . . ?
C24 C21 C22 107.7(4) . . ?
C23 C21 C22 108.9(4) . . ?
C24 C21 Al1 107.4(3) . . ?
C23 C21 Al1 109.3(3) . . ?
C22 C21 Al1 115.2(3) . . ?

loop_
_geom_bond_atom_site_label_1
_geom_bond_atom_site_label_2
_geom_bond_distance
_geom_bond_site_symmetry_2
_geom_bond_publ_flag
Al1 O1 1.719(2) . ?
Al1 O2 1.903(2) . ?
Al1 C11 1.978(4) . ?
Al1 C21 1.985(4) . ?
O1 C2 1.350(4) . ?
O2 C4 1.455(4) . ?
O2 C7 1.456(4) . ?
C1 C2 1.380(5) . ?
C1 C3 1.382(4) 3_656 ?
C2 C3 1.376(4) . ?
C3 C1 1.382(4) 3_656 ?
C4 C5 1.492(5) . ?
C5 C6 1.423(7) . ?
C6 C7 1.428(7) . ?
C11 C14 1.501(6) . ?
C11 C13 1.513(6) . ?
C11 C12 1.538(6) . ?
C21 C24 1.521(6) . ?
C21 C23 1.527(6) . ?
C21 C22 1.527(5) . ?
